data_2202319
loop_
_publ_author_name
'Evans, Cameron'
'Farrugia, Louis'

_publ_section_title
;
 Low temperature redetermination of the structure of
 [Ni(CO)(\h^5^-C~5~H~5~)]~2~
;
_journal_issue 7
_journal_name_full 'Acta Crystallographica Section E'
_journal_page_first m510
_journal_page_last m511
_journal_paper_doi 10.1107/S1600536803012984
_journal_volume 59
_journal_year 2003
_chemical_formula_moiety 'C12 H10 Ni2 O2'
_chemical_formula_sum 'C12 H10 Ni2 O2'
_chemical_formula_weight 303.62
_chemical_name_systematic
;
 ?
;
_space_group_IT_number 2
_symmetry_cell_setting triclinic
_symmetry_space_group_name_Hall '-P 1'
_symmetry_space_group_name_H-M 'P -1'
_atom_sites_solution_hydrogens geom
_atom_sites_solution_primary direct
_atom_sites_solution_secondary difmap
_audit_conform_dict_name cif_core.dic
_audit_conform_dict_version 2.2
_audit_creation_method 'WinGX routine CIF_UPDATE'
_cell_angle_alpha 76.7760(10)
_cell_angle_beta 81.1120(10)
_cell_angle_gamma 78.4490(10)
_cell_formula_units_Z 4
_cell_length_a 7.74980(10)
_cell_length_b 10.87520(10)
_cell_length_c 13.4942(2)
_cell_measurement_reflns_used 133537
_cell_measurement_temperature 115(2)
_cell_measurement_theta_max 34.972
_cell_measurement_theta_min 1
_cell_volume 1077.65(2)
_computing_cell_refinement 'HKL Scalepack (Otwinowski & Minor 1997)'
_computing_data_collection 'Collect (Nonius BV, 1997-2000)'
_computing_data_reduction 'HKL Denzo and Scalepack (Otwinowski & Minor 1997)'
_computing_molecular_graphics 'Ortep-3 for Windows (Farrugia, 1997)'
_computing_publication_material 'WinGX publication routines (Farrugia, 1999)'
_computing_structure_refinement 'SHELXL-97 (Sheldrick, 1997)'
_computing_structure_solution 'SHELXS-97 (Sheldrick, 1997)'
_diffrn_ambient_temperature 115(2)
_diffrn_measured_fraction_theta_full 1
_diffrn_measured_fraction_theta_max 1
_diffrn_measurement_device '95mm CCD camera on \k-goniostat'
_diffrn_measurement_device_type KappaCCD
_diffrn_measurement_method 'CCD rotation images, thick slices'
_diffrn_radiation_monochromator graphite
_diffrn_radiation_type MoK\a
_diffrn_radiation_wavelength 0.71073
_diffrn_reflns_av_R_equivalents 0.0706
_diffrn_reflns_limit_h_max 10
_diffrn_reflns_limit_h_min -10
_diffrn_reflns_limit_k_max 15
_diffrn_reflns_limit_k_min -15
_diffrn_reflns_limit_l_max 18
_diffrn_reflns_limit_l_min -18
_diffrn_reflns_number 84232
_diffrn_reflns_reduction_process
;
 Scaled and merged with SORTAV
 R.H. Blessing, (1987) Cryst. Rev. 1, 3-58
 R.H. Blessing, (1989) J. Appl. Cryst. 22, 396-397
;
_diffrn_reflns_theta_full 30
_diffrn_reflns_theta_max 30
_diffrn_reflns_theta_min 1.56
_exptl_absorpt_coefficient_mu 3.47
_exptl_absorpt_correction_T_max 0.594
_exptl_absorpt_correction_T_min 0.264
_exptl_absorpt_correction_type multi-scan
_exptl_absorpt_process_details
;
 (Blessing, 1995)
;
_exptl_crystal_colour black
_exptl_crystal_density_diffrn 1.871
_exptl_crystal_density_method 'not measured'
_exptl_crystal_description prism
_exptl_crystal_F_000 616
_exptl_crystal_size_max 0.40
_exptl_crystal_size_mid 0.28
_exptl_crystal_size_min 0.15
_refine_diff_density_max 0.617
_refine_diff_density_min -0.643
_refine_ls_extinction_coef 0.0030(4)
_refine_ls_extinction_expression Fc^*^=kFc[1+0.001xFc^2^\l^3^/sin(2\q)]^-1/4^
_refine_ls_extinction_method SHELXL
_refine_ls_goodness_of_fit_ref 1.095
_refine_ls_hydrogen_treatment constr
_refine_ls_matrix_type full
_refine_ls_number_parameters 307
_refine_ls_number_reflns 6276
_refine_ls_number_restraints 0
_refine_ls_restrained_S_all 1.095
_refine_ls_R_factor_all 0.027
_refine_ls_R_factor_gt 0.0245
_refine_ls_shift/su_max 0.001
_refine_ls_shift/su_mean 0
_refine_ls_structure_factor_coef Fsqd
_refine_ls_weighting_details 'calc w=1/[\s^2^(Fo^2^)+(0.0315P)^2^+0.5418P] where P=(Fo^2^+2Fc^2^)/3'
_refine_ls_weighting_scheme calc
_refine_ls_wR_factor_gt 0.0636
_refine_ls_wR_factor_ref 0.0646
_reflns_number_gt 5839
_reflns_number_total 6276
_reflns_threshold_expression I>2\s(I)
_cod_data_source_file bt6287.cif
_cod_data_source_block I
_cod_database_code 2202319
_cod_database_fobs_code 2202319

loop_
_symmetry_equiv_pos_as_xyz
'x, y, z'
'-x, -y, -z'

loop_
_atom_site_label
_atom_site_fract_x
_atom_site_fract_y
_atom_site_fract_z
_atom_site_U_iso_or_equiv
_atom_site_adp_type
_atom_site_calc_flag
_atom_site_refinement_flags
_atom_site_occupancy
_atom_site_disorder_assembly
_atom_site_disorder_group
_atom_site_type_symbol
Ni1 0.22846(2) 0.276719(17) 0.470339(13) 0.01510(5) Uani d P 0.9893(6) A 1 Ni
Ni2 0.40518(2) 0.403569(17) 0.345001(14) 0.01549(5) Uani d P 0.9893(6) A 1 Ni
O1 0.60220(15) 0.19174(12) 0.47306(10) 0.0311(3) Uani d . 1 A 1 O
O2 0.07454(16) 0.38667(13) 0.28323(9) 0.0298(3) Uani d . 1 A 1 O
C1 0.47518(19) 0.25718(14) 0.44374(12) 0.0206(3) Uani d . 1 A 1 C
C2 0.18366(19) 0.36542(14) 0.33737(11) 0.0195(3) Uani d . 1 A 1 C
C11 -0.0354(2) 0.29308(17) 0.54332(12) 0.0263(3) Uani d . 1 A 1 C
H11 -0.1305 0.356 0.5172 0.032 Uiso calc R 1 A 1 H
C12 0.0722(2) 0.30539(15) 0.61484(12) 0.0235(3) Uani d . 1 A 1 C
H12 0.0596 0.3759 0.6474 0.028 Uiso calc R 1 A 1 H
C13 0.2022(2) 0.19308(15) 0.62888(11) 0.0228(3) Uani d . 1 A 1 C
H13 0.2961 0.177 0.6703 0.027 Uiso calc R 1 A 1 H
C14 0.1690(2) 0.10783(16) 0.57036(12) 0.0253(3) Uani d . 1 A 1 C
H14 0.234 0.0244 0.5681 0.03 Uiso calc R 1 A 1 H
C15 0.0229(2) 0.16948(18) 0.51673(13) 0.0286(3) Uani d . 1 A 1 C
H15 -0.0278 0.1356 0.4713 0.034 Uiso calc R 1 A 1 H
C21 0.6220(2) 0.50014(17) 0.33382(14) 0.0298(4) Uani d . 1 A 1 C
H21 0.7019 0.481 0.3842 0.036 Uiso calc R 1 A 1 H
C22 0.4677(2) 0.59468(15) 0.32982(13) 0.0255(3) Uani d . 1 A 1 C
H22 0.4281 0.6529 0.3747 0.031 Uiso calc R 1 A 1 H
C23 0.3834(2) 0.58662(15) 0.24689(12) 0.0241(3) Uani d . 1 A 1 C
H23 0.2734 0.6362 0.2281 0.029 Uiso calc R 1 A 1 H
C24 0.4904(2) 0.49164(16) 0.19554(13) 0.0280(3) Uani d . 1 A 1 C
H24 0.466 0.469 0.1358 0.034 Uiso calc R 1 A 1 H
C25 0.6380(2) 0.43782(17) 0.24927(15) 0.0314(4) Uani d . 1 A 1 C
H25 0.7315 0.3721 0.2326 0.038 Uiso calc R 1 A 1 H
Ni3 0.27696(2) 0.106655(17) 0.154043(14) 0.01574(5) Uani d P 0.9893(6) A 1 Ni
Ni4 0.08613(2) 0.231899(18) 0.034791(14) 0.01724(5) Uani d P 0.9893(6) A 1 Ni
O3 0.41294(16) 0.32257(12) 0.02415(10) 0.0314(3) Uani d . 1 A 1 O
O4 -0.09044(16) 0.13918(14) 0.23367(10) 0.0365(3) Uani d . 1 A 1 O
C3 0.3095(2) 0.25505(14) 0.05641(11) 0.0203(3) Uani d . 1 A 1 C
C4 0.0303(2) 0.15367(15) 0.17137(12) 0.0230(3) Uani d . 1 A 1 C
C31 0.5362(2) -0.00498(16) 0.14873(13) 0.0267(3) Uani d . 1 A 1 C
H31 0.6244 0.0058 0.0916 0.032 Uiso calc R 1 A 1 H
C32 0.5029(2) 0.06396(16) 0.23048(15) 0.0322(4) Uani d . 1 A 1 C
H32 0.566 0.1273 0.2377 0.039 Uiso calc R 1 A 1 H
C33 0.3605(3) 0.02107(17) 0.29782(13) 0.0311(4) Uani d . 1 A 1 C
H33 0.3109 0.0493 0.3594 0.037 Uiso calc R 1 A 1 H
C34 0.3030(2) -0.07296(15) 0.25739(12) 0.0257(3) Uani d . 1 A 1 C
H34 0.2057 -0.1156 0.2861 0.031 Uiso calc R 1 A 1 H
C35 0.4162(2) -0.09125(14) 0.16744(12) 0.0235(3) Uani d . 1 A 1 C
H35 0.412 -0.1511 0.1268 0.028 Uiso calc R 1 A 1 H
C41 0.0077(2) 0.38819(16) -0.08238(12) 0.0261(3) Uani d . 1 A 1 C
H41 0.0409 0.4699 -0.0918 0.031 Uiso calc R 1 A 1 H
C42 -0.1419(2) 0.34940(19) -0.02176(13) 0.0316(4) Uani d . 1 A 1 C
H42 -0.2292 0.3996 0.017 0.038 Uiso calc R 1 A 1 H
C43 -0.1397(2) 0.2193(2) -0.02877(15) 0.0379(4) Uani d . 1 A 1 C
H43 -0.2236 0.167 0.0067 0.045 Uiso calc R 1 A 1 H
C44 0.0096(3) 0.18205(18) -0.09793(15) 0.0362(4) Uani d . 1 A 1 C
H44 0.0402 0.1025 -0.1196 0.043 Uiso calc R 1 A 1 H
C45 0.1028(2) 0.28468(18) -0.12799(12) 0.0282(3) Uani d . 1 A 1 C
H45 0.2114 0.2853 -0.1716 0.034 Uiso calc R 1 A 1 H
Ni1A 0.365(2) 0.0565(16) 0.6844(13) 0.015(4) Uiso d P 0.0107(6) A 2 Ni
Ni2A 0.183(2) 0.174(2) 0.5624(15) 0.019(4) Uiso d P 0.0107(6) A 2 Ni
Ni3A 0.865(2) 0.6841(17) 0.0648(13) 0.016(4) Uiso d P 0.0107(6) A 2 Ni
Ni4A 0.687(2) 0.5609(16) 0.1891(12) 0.014(4) Uiso d P 0.0107(6) A 2 Ni

loop_
_atom_site_aniso_label
_atom_site_aniso_U_11
_atom_site_aniso_U_22
_atom_site_aniso_U_33
_atom_site_aniso_U_12
_atom_site_aniso_U_13
_atom_site_aniso_U_23
Ni1 0.01393(9) 0.01538(9) 0.01476(9) -0.00276(6) -0.00137(6) -0.00058(6)
Ni2 0.01394(9) 0.01544(9) 0.01568(9) -0.00304(6) -0.00117(6) -0.00022(6)
O1 0.0190(5) 0.0299(6) 0.0369(7) 0.0010(4) -0.0059(5) 0.0058(5)
O2 0.0258(6) 0.0370(7) 0.0259(6) -0.0102(5) -0.0106(5) 0.0043(5)
C1 0.0180(6) 0.0195(6) 0.0223(7) -0.0032(5) -0.0015(5) -0.0010(5)
C2 0.0186(6) 0.0206(6) 0.0187(6) -0.0052(5) -0.0021(5) -0.0008(5)
C11 0.0156(6) 0.0338(8) 0.0233(7) -0.0028(6) 0.0015(5) 0.0029(6)
C12 0.0247(7) 0.0230(7) 0.0194(7) -0.0018(6) 0.0032(5) -0.0033(5)
C13 0.0245(7) 0.0250(7) 0.0155(6) -0.0022(6) -0.0020(5) 0.0006(5)
C14 0.0308(8) 0.0178(7) 0.0232(7) -0.0068(6) 0.0050(6) 0.0009(6)
C15 0.0265(8) 0.0363(9) 0.0262(8) -0.0191(7) 0.0020(6) -0.0042(7)
C21 0.0231(7) 0.0316(8) 0.0332(8) -0.0137(6) -0.0083(6) 0.0075(7)
C22 0.0304(8) 0.0206(7) 0.0265(7) -0.0106(6) 0.0002(6) -0.0036(6)
C23 0.0235(7) 0.0194(7) 0.0260(7) -0.0058(5) -0.0039(6) 0.0046(6)
C24 0.0355(8) 0.0274(8) 0.0201(7) -0.0122(7) 0.0032(6) -0.0013(6)
C25 0.0206(7) 0.0248(8) 0.0410(9) -0.0043(6) 0.0110(7) -0.0002(7)
Ni3 0.01522(9) 0.01507(9) 0.01543(9) -0.00127(6) -0.00317(6) -0.00030(6)
Ni4 0.01623(9) 0.01686(9) 0.01767(9) -0.00220(7) -0.00520(7) 0.00006(7)
O3 0.0285(6) 0.0321(6) 0.0325(6) -0.0144(5) -0.0092(5) 0.0075(5)
O4 0.0211(6) 0.0423(7) 0.0340(7) -0.0008(5) 0.0045(5) 0.0077(6)
C3 0.0197(6) 0.0207(7) 0.0195(6) -0.0037(5) -0.0054(5) 0.0002(5)
C4 0.0195(6) 0.0216(7) 0.0243(7) -0.0007(5) -0.0037(5) 0.0011(5)
C31 0.0176(6) 0.0238(7) 0.0319(8) 0.0007(5) -0.0011(6) 0.0031(6)
C32 0.0315(8) 0.0234(8) 0.0444(10) -0.0011(6) -0.0241(8) -0.0026(7)
C33 0.0433(10) 0.0270(8) 0.0185(7) 0.0100(7) -0.0117(7) -0.0040(6)
C34 0.0256(7) 0.0205(7) 0.0238(7) -0.0005(6) -0.0002(6) 0.0054(6)
C35 0.0275(7) 0.0167(6) 0.0240(7) 0.0011(5) -0.0054(6) -0.0025(5)
C41 0.0340(8) 0.0224(7) 0.0211(7) -0.0021(6) -0.0122(6) 0.0008(6)
C42 0.0236(7) 0.0421(10) 0.0232(7) 0.0079(7) -0.0084(6) -0.0028(7)
C43 0.0302(9) 0.0455(11) 0.0382(10) -0.0182(8) -0.0198(8) 0.0115(8)
C44 0.0477(11) 0.0265(8) 0.0407(10) 0.0003(7) -0.0273(8) -0.0107(7)
C45 0.0277(8) 0.0385(9) 0.0176(7) -0.0006(7) -0.0072(6) -0.0053(6)

loop_
_atom_type_symbol
_atom_type_description
_atom_type_scat_dispersion_real
_atom_type_scat_dispersion_imag
_atom_type_scat_source
C C 0.0033 0.0016 'International Tables Vol C Tables 4.2.6.8 and 6.1.1.4'
H H 0 0 'International Tables Vol C Tables 4.2.6.8 and 6.1.1.4'
Ni Ni 0.3393 1.1124 'International Tables Vol C Tables 4.2.6.8 and 6.1.1.4'
O O 0.0106 0.006 'International Tables Vol C Tables 4.2.6.8 and 6.1.1.4'

loop_
_geom_angle_atom_site_label_1
_geom_angle_atom_site_label_2
_geom_angle_atom_site_label_3
_geom_angle
C1 Ni1 C2 95.61(6)
C1 Ni1 C15 141.48(7)
C2 Ni1 C15 103.16(7)
C1 Ni1 C14 107.02(7)
C2 Ni1 C14 136.92(7)
C15 Ni1 C14 39.19(7)
C1 Ni1 C13 100.01(6)
C2 Ni1 C13 164.09(6)
C15 Ni1 C13 65.90(7)
C14 Ni1 C13 39.57(7)
C1 Ni1 C11 163.84(7)
C2 Ni1 C11 99.15(6)
C15 Ni1 C11 39.87(7)
C14 Ni1 C11 65.83(6)
C13 Ni1 C11 64.98(6)
C1 Ni1 C12 125.85(6)
C2 Ni1 C12 127.51(6)
C15 Ni1 C12 65.49(7)
C14 Ni1 C12 65.27(6)
C13 Ni1 C12 38.38(6)
C11 Ni1 C12 38.31(6)
C1 Ni1 Ni2 50.82(5)
C2 Ni1 Ni2 50.56(4)
C15 Ni1 Ni2 152.70(5)
C14 Ni1 Ni2 155.60(5)
C13 Ni1 Ni2 141.38(5)
C11 Ni1 Ni2 138.33(5)
C12 Ni1 Ni2 133.39(4)
C2 Ni2 C1 95.85(6)
C2 Ni2 C24 105.03(7)
C1 Ni2 C24 139.17(7)
C2 Ni2 C25 139.33(7)
C1 Ni2 C25 105.10(7)
C24 Ni2 C25 39.17(7)
C2 Ni2 C23 99.29(6)
C1 Ni2 C23 164.11(7)
C24 Ni2 C23 39.69(7)
C25 Ni2 C23 65.79(6)
C2 Ni2 C21 163.55(7)
C1 Ni2 C21 99.77(7)
C24 Ni2 C21 65.75(7)
C25 Ni2 C21 39.71(8)
C23 Ni2 C21 64.75(6)
C2 Ni2 C22 126.19(6)
C1 Ni2 C22 126.88(7)
C24 Ni2 C22 65.23(6)
C25 Ni2 C22 65.29(7)
C23 Ni2 C22 38.16(6)
C21 Ni2 C22 38.22(7)
C2 Ni2 Ni1 51.04(4)
C1 Ni2 Ni1 50.61(5)
C24 Ni2 Ni1 154.52(5)
C25 Ni2 Ni1 154.30(5)
C23 Ni2 Ni1 139.85(4)
C21 Ni2 Ni1 139.65(5)
C22 Ni2 Ni1 133.18(4)
O1 C1 Ni1 140.83(13)
O1 C1 Ni2 140.60(13)
Ni1 C1 Ni2 78.56(6)
O2 C2 Ni2 141.60(12)
O2 C2 Ni1 139.97(12)
Ni2 C2 Ni1 78.39(6)
C12 C11 C15 108.60(14)
C12 C11 Ni1 73.22(9)
C15 C11 Ni1 69.13(9)
C12 C11 H11 125.7
C15 C11 H11 125.7
Ni1 C11 H11 123.5
C11 C12 C13 107.27(14)
C11 C12 Ni1 68.47(9)
C13 C12 Ni1 68.43(8)
C11 C12 H12 126.4
C13 C12 H12 126.4
Ni1 C12 H12 128.3
C12 C13 C14 108.70(14)
C12 C13 Ni1 73.19(9)
C14 C13 Ni1 69.54(9)
C12 C13 H13 125.6
C14 C13 H13 125.6
Ni1 C13 H13 123.2
C15 C14 C13 107.84(15)
C15 C14 Ni1 70.15(9)
C13 C14 Ni1 70.89(9)
C15 C14 H14 126.1
C13 C14 H14 126.1
Ni1 C14 H14 124.5
C14 C15 C11 107.49(15)
C14 C15 Ni1 70.66(9)
C11 C15 Ni1 70.99(9)
C14 C15 H15 126.3
C11 C15 H15 126.3
Ni1 C15 H15 123.7
C22 C21 C25 108.63(15)
C22 C21 Ni2 73.28(9)
C25 C21 Ni2 69.14(9)
C22 C21 H21 125.7
C25 C21 H21 125.7
Ni2 C21 H21 123.5
C23 C22 C21 107.22(15)
C23 C22 Ni2 68.23(9)
C21 C22 Ni2 68.49(9)
C23 C22 H22 126.4
C21 C22 H22 126.4
Ni2 C22 H22 128.4
C22 C23 C24 108.87(14)
C22 C23 Ni2 73.61(9)
C24 C23 Ni2 69.31(9)
C22 C23 H23 125.6
C24 C23 H23 125.6
Ni2 C23 H23 123.1
C25 C24 C23 107.67(15)
C25 C24 Ni2 70.53(9)
C23 C24 Ni2 71.00(9)
C25 C24 H24 126.2
C23 C24 H24 126.2
Ni2 C24 H24 123.9
C24 C25 C21 107.52(15)
C24 C25 Ni2 70.29(9)
C21 C25 Ni2 71.15(9)
C24 C25 H25 126.2
C21 C25 H25 126.2
Ni2 C25 H25 123.9
C3 Ni3 C4 93.72(7)
C3 Ni3 C32 103.64(7)
C4 Ni3 C32 143.36(8)
C3 Ni3 C33 135.63(7)
C4 Ni3 C33 108.03(7)
C32 Ni3 C33 39.19(8)
C3 Ni3 C34 167.00(6)
C4 Ni3 C34 99.25(6)
C32 Ni3 C34 66.03(7)
C33 Ni3 C34 39.82(7)
C3 Ni3 C31 102.22(6)
C4 Ni3 C31 162.05(7)
C32 Ni3 C31 39.76(7)
C33 Ni3 C31 65.70(7)
C34 Ni3 C31 64.83(6)
C3 Ni3 C35 131.30(6)
C4 Ni3 C35 124.15(7)
C32 Ni3 C35 65.21(6)
C33 Ni3 C35 65.16(6)
C34 Ni3 C35 38.26(6)
C31 Ni3 C35 38.00(6)
C3 Ni3 Ni4 51.04(5)
C4 Ni3 Ni4 50.88(5)
C32 Ni3 Ni4 154.58(5)
C33 Ni3 Ni4 157.47(5)
C34 Ni3 Ni4 139.31(5)
C31 Ni3 Ni4 136.82(5)
C35 Ni3 Ni4 130.50(4)
C4 Ni4 C3 93.59(7)
C4 Ni4 C42 109.41(7)
C3 Ni4 C42 136.44(7)
C4 Ni4 C41 144.21(7)
C3 Ni4 C41 104.05(7)
C42 Ni4 C41 38.70(7)
C4 Ni4 C43 100.68(7)
C3 Ni4 C43 165.45(7)
C42 Ni4 C43 39.94(8)
C41 Ni4 C43 65.51(7)
C4 Ni4 C45 163.26(7)
C3 Ni4 C45 100.65(7)
C42 Ni4 C45 65.50(7)
C41 Ni4 C45 39.39(7)
C43 Ni4 C45 64.81(7)
C4 Ni4 C44 125.46(8)
C3 Ni4 C44 128.61(8)
C42 Ni4 C44 65.57(7)
C41 Ni4 C44 64.83(7)
C43 Ni4 C44 38.74(8)
C45 Ni4 C44 37.85(7)
C4 Ni4 Ni3 50.92(5)
C3 Ni4 Ni3 50.86(5)
C42 Ni4 Ni3 159.27(5)
C41 Ni4 Ni3 154.88(5)
C43 Ni4 Ni3 139.25(5)
C45 Ni4 Ni3 135.24(5)
C44 Ni4 Ni3 128.75(5)
O3 C3 Ni3 141.24(13)
O3 C3 Ni4 140.61(12)
Ni3 C3 Ni4 78.11(6)
O4 C4 Ni4 141.57(13)
O4 C4 Ni3 140.22(13)
Ni4 C4 Ni3 78.20(6)
C35 C31 C32 108.43(15)
C35 C31 Ni3 73.20(9)
C32 C31 Ni3 68.56(9)
C35 C31 H31 125.8
C32 C31 H31 125.8
Ni3 C31 H31 124
C33 C32 C31 107.66(15)
C33 C32 Ni3 70.51(10)
C31 C32 Ni3 71.68(9)
C33 C32 H32 126.2
C31 C32 H32 126.2
Ni3 C32 H32 123.3
C32 C33 C34 107.87(15)
C32 C33 Ni3 70.30(9)
C34 C33 Ni3 71.11(9)
C32 C33 H33 126.1
C34 C33 H33 126.1
Ni3 C33 H33 124.1
C35 C34 C33 108.18(15)
C35 C34 Ni3 73.52(9)
C33 C34 Ni3 69.07(9)
C35 C34 H34 125.9
C33 C34 H34 125.9
Ni3 C34 H34 123.1
C31 C35 C34 107.76(15)
C31 C35 Ni3 68.80(9)
C34 C35 Ni3 68.22(8)
C31 C35 H35 126.1
C34 C35 H35 126.1
Ni3 C35 H35 128.4
C42 C41 C45 108.57(16)
C42 C41 Ni4 70.58(9)
C45 C41 Ni4 71.41(9)
C42 C41 H41 125.7
C45 C41 H41 125.7
Ni4 C41 H41 123.9
C41 C42 C43 107.17(16)
C41 C42 Ni4 70.72(9)
C43 C42 Ni4 70.26(10)
C41 C42 H42 126.4
C43 C42 H42 126.4
Ni4 C42 H42 124.2
C44 C43 C42 108.37(16)
C44 C43 Ni4 73.50(10)
C42 C43 Ni4 69.80(10)
C44 C43 H43 125.8
C42 C43 H43 125.8
Ni4 C43 H43 122.5
C45 C44 C43 107.07(16)
C45 C44 Ni4 69.11(9)
C43 C44 Ni4 67.76(10)
C45 C44 H44 126.5
C43 C44 H44 126.5
Ni4 C44 H44 128.2
C44 C45 C41 108.71(16)
C44 C45 Ni4 73.04(10)
C41 C45 Ni4 69.19(9)
C44 C45 H45 125.6
C41 C45 H45 125.6
Ni4 C45 H45 123.7

loop_
_geom_bond_atom_site_label_1
_geom_bond_atom_site_label_2
_geom_bond_site_symmetry_2
_geom_bond_distance
_geom_bond_publ_flag
Ni1 C1 . 1.8681(15) ?
Ni1 C2 . 1.8807(15) ?
Ni1 C15 . 2.0956(15) ?
Ni1 C14 . 2.1023(16) ?
Ni1 C13 . 2.1202(15) ?
Ni1 C11 . 2.1205(15) ?
Ni1 C12 . 2.1825(15) ?
Ni1 Ni2 . 2.3691(3) ?
Ni2 C2 . 1.8679(15) ?
Ni2 C1 . 1.8738(15) ?
Ni2 C24 . 2.0925(16) ?
Ni2 C25 . 2.0957(16) ?
Ni2 C23 . 2.1149(15) ?
Ni2 C21 . 2.1224(16) ?
Ni2 C22 . 2.1848(15) ?
O1 C1 . 1.1589(19) ?
O2 C2 . 1.1566(18) ?
C11 C12 . 1.413(2) ?
C11 C15 . 1.438(3) ?
C11 H11 . 0.95 ?
C12 C13 . 1.416(2) ?
C12 H12 . 0.95 ?
C13 C14 . 1.429(2) ?
C13 H13 . 0.95 ?
C14 C15 . 1.408(2) ?
C14 H14 . 0.95 ?
C15 H15 . 0.95 ?
C21 C22 . 1.411(2) ?
C21 C25 . 1.433(3) ?
C21 H21 . 0.95 ?
C22 C23 . 1.407(2) ?
C22 H22 . 0.95 ?
C23 C24 . 1.429(2) ?
C23 H23 . 0.95 ?
C24 C25 . 1.404(3) ?
C24 H24 . 0.95 ?
C25 H25 . 0.95 ?
Ni3 C3 . 1.8685(15) ?
Ni3 C4 . 1.8696(15) ?
Ni3 C32 . 2.0879(16) ?
Ni3 C33 . 2.0905(16) ?
Ni3 C34 . 2.1176(15) ?
Ni3 C31 . 2.1295(15) ?
Ni3 C35 . 2.1867(15) ?
Ni3 Ni4 . 2.3575(3) ?
Ni4 C4 . 1.8685(16) ?
Ni4 C3 . 1.8733(15) ?
Ni4 C42 . 2.0989(16) ?
Ni4 C41 . 2.1006(15) ?
Ni4 C43 . 2.1049(17) ?
Ni4 C45 . 2.1299(16) ?
Ni4 C44 . 2.1806(17) ?
O3 C3 . 1.1632(19) ?
O4 C4 . 1.1672(19) ?
C31 C35 . 1.406(2) ?
C31 C32 . 1.435(3) ?
C31 H31 . 0.95 ?
C32 C33 . 1.401(3) ?
C32 H32 . 0.95 ?
C33 C34 . 1.433(3) ?
C33 H33 . 0.95 ?
C34 C35 . 1.412(2) ?
C34 H34 . 0.95 ?
C35 H35 . 0.95 ?
C41 C42 . 1.391(2) ?
C41 C45 . 1.426(2) ?
C41 H41 . 0.95 ?
C42 C43 . 1.436(3) ?
C42 H42 . 0.95 ?
C43 C44 . 1.423(3) ?
C43 H43 . 0.95 ?
C44 C45 . 1.399(3) ?
C44 H44 . 0.95 ?
C45 H45 . 0.95 ?
Ni1A Ni2A . 2.32(2) ?
Ni3A Ni4A . 2.34(2) ?
